data_1542770
loop_
_publ_author_name
'Wei, Lian Tong'
'Zhang, Yun Qian'
'Zhou, Kai Zhi'
'Zhan, Lin Ling'
'Qu, Yun Xia'
'Tao, Zhu'
'Ma, Pei Hua'

_publ_section_title
;
 Coordination of fully substituted cyclopentano cucurbit[5]uril with
 alkali cation in the presence of tetrachloridezicate anion
;
_journal_name_full 'Inorganica Chimica Acta'
_journal_page_first 1
_journal_page_last 7
_journal_paper_doi 10.1016/j.ica.2016.01.041
_journal_volume 445
_journal_year 2016
_chemical_formula_sum 'C45 H56 Cl4 N20 O13 Rb2 Zn'
_chemical_formula_weight 1463.21
_chemical_name_systematic
;
 ?
;
_space_group_IT_number 9
_symmetry_space_group_name_Hall 'C -2yc'
_symmetry_space_group_name_H-M 'C 1 c 1'
_atom_sites_solution_hydrogens geom
_atom_sites_solution_primary direct
_atom_sites_solution_secondary difmap
_audit_creation_method SHELXL-97
_cell_angle_alpha 90.00
_cell_angle_beta 99.974(2)
_cell_angle_gamma 90.00
_cell_formula_units_Z 4
_cell_length_a 16.032(3)
_cell_length_b 15.689(3)
_cell_length_c 22.294(4)
_cell_measurement_temperature 293(2)
_cell_volume 5522.8(18)
_computing_structure_refinement 'SHELXL-97 (Sheldrick, 1997)'
_diffrn_ambient_temperature 293(2)
_diffrn_measured_fraction_theta_full 0.990
_diffrn_measured_fraction_theta_max 0.990
_diffrn_radiation_monochromator graphite
_diffrn_radiation_source 'fine-focus sealed tube'
_diffrn_radiation_type MoK\a
_diffrn_radiation_wavelength 0.71073
_diffrn_reflns_av_R_equivalents 0.0434
_diffrn_reflns_av_sigmaI/netI 0.0594
_diffrn_reflns_limit_h_max 19
_diffrn_reflns_limit_h_min -18
_diffrn_reflns_limit_k_max 18
_diffrn_reflns_limit_k_min -18
_diffrn_reflns_limit_l_max 25
_diffrn_reflns_limit_l_min -26
_diffrn_reflns_number 18275
_diffrn_reflns_theta_full 25.00
_diffrn_reflns_theta_max 25.00
_diffrn_reflns_theta_min 1.83
_exptl_absorpt_coefficient_mu 2.473
_exptl_crystal_density_diffrn 1.760
_exptl_crystal_density_method 'not measured'
_exptl_crystal_F_000 2968
_refine_diff_density_max 1.314
_refine_diff_density_min -0.495
_refine_diff_density_rms 0.077
_refine_ls_abs_structure_details 'Flack H D (1983), Acta Cryst. A39, 876-881'
_refine_ls_abs_structure_Flack 0.00
_refine_ls_extinction_method none
_refine_ls_goodness_of_fit_ref 1.075
_refine_ls_hydrogen_treatment mixed
_refine_ls_matrix_type full
_refine_ls_number_parameters 776
_refine_ls_number_reflns 8575
_refine_ls_number_restraints 2
_refine_ls_restrained_S_all 1.075
_refine_ls_R_factor_all 0.0565
_refine_ls_R_factor_gt 0.0432
_refine_ls_shift/su_max 0.001
_refine_ls_shift/su_mean 0.000
_refine_ls_structure_factor_coef Fsqd
_refine_ls_weighting_details 'calc w=1/[\s^2^(Fo^2^)+(0.0646P)^2^+0.0000P] where P=(Fo^2^+2Fc^2^)/3'
_refine_ls_weighting_scheme calc
_refine_ls_wR_factor_gt 0.1079
_refine_ls_wR_factor_ref 0.1158
_reflns_number_gt 7171
_reflns_number_total 8575
_reflns_threshold_expression >2sigma(I)
_cod_data_source_file Rb.cif
_cod_data_source_block p
_cod_original_cell_volume 5522.9(15)
_cod_database_code 1542770

loop_
_symmetry_equiv_pos_as_xyz
'x, y, z'
'x, -y, z+1/2'
'x+1/2, y+1/2, z'
'x+1/2, -y+1/2, z+1/2'

loop_
_atom_site_label
_atom_site_type_symbol
_atom_site_fract_x
_atom_site_fract_y
_atom_site_fract_z
_atom_site_U_iso_or_equiv
_atom_site_adp_type
_atom_site_occupancy
_atom_site_symmetry_multiplicity
_atom_site_calc_flag
_atom_site_refinement_flags
_atom_site_disorder_assembly
_atom_site_disorder_group
O1W O 0.3930(4) 0.6734(4) -0.2245(3) 0.0836(19) Uani 1 1 d . . .
O2W O 0.6174(9) 0.5195(6) 0.0134(6) 0.157(4) Uani 1 1 d . . .
O3W O 0.7373(6) 0.8996(7) 0.2004(4) 0.144(4) Uani 1 1 d . . .
Rb1 Rb 0.84392(4) 0.51847(4) 0.14512(3) 0.04094(18) Uani 1 1 d . . .
Rb2 Rb 0.39066(4) 0.51884(4) -0.10914(3) 0.04480(18) Uani 1 1 d . . .
Zn1 Zn 0.54718(5) 0.99214(4) -0.19259(4) 0.03672(19) Uani 1 1 d . . .
Cl1 Cl 0.52699(11) 1.04845(11) -0.10271(8) 0.0432(4) Uani 1 1 d . . .
Cl2 Cl 0.44922(11) 0.88416(11) -0.21401(8) 0.0463(4) Uani 1 1 d . . .
Cl3 Cl 0.51557(14) 1.08609(13) -0.27119(9) 0.0632(6) Uani 1 1 d . . .
Cl4 Cl 0.68510(12) 0.94871(14) -0.18310(11) 0.0662(6) Uani 1 1 d . . .
C1 C 0.7150(4) 0.7241(4) 0.0839(3) 0.0290(14) Uani 1 1 d . . .
C2 C 0.6345(4) 0.7950(4) -0.0003(3) 0.0316(14) Uani 1 1 d . . .
C3 C 0.5815(4) 0.7891(4) 0.0518(3) 0.0300(14) Uani 1 1 d . . .
C4 C 0.5084(4) 0.7220(4) -0.0347(3) 0.0287(14) Uani 1 1 d . . .
C5 C 0.6195(4) 0.7225(4) 0.1591(3) 0.0304(14) Uani 1 1 d . . .
H5A H 0.5858 0.7675 0.1727 0.036 Uiso 1 1 calc R . .
H5B H 0.6718 0.7186 0.1883 0.036 Uiso 1 1 calc R . .
C6 C 0.4375(4) 0.7223(4) 0.0543(3) 0.0270(13) Uani 1 1 d . . .
H6A H 0.3873 0.7209 0.0229 0.032 Uiso 1 1 calc R . .
H6B H 0.4315 0.7702 0.0807 0.032 Uiso 1 1 calc R . .
C7 C 0.6153(4) 0.5673(4) 0.1770(2) 0.0260(13) Uani 1 1 d . . .
C8 C 0.4830(4) 0.6339(4) 0.1518(3) 0.0289(14) Uani 1 1 d . . .
C9 C 0.4708(4) 0.5378(4) 0.1655(2) 0.0236(12) Uani 1 1 d . . .
C10 C 0.4043(4) 0.5687(4) 0.0646(3) 0.0281(14) Uani 1 1 d . . .
C11 C 0.5804(4) 0.4201(4) 0.1983(3) 0.0278(13) Uani 1 1 d . . .
H11A H 0.5381 0.3982 0.2206 0.033 Uiso 1 1 calc R . .
H11B H 0.6336 0.4231 0.2266 0.033 Uiso 1 1 calc R . .
C12 C 0.3955(4) 0.4186(4) 0.0960(3) 0.0280(13) Uani 1 1 d . . .
H12A H 0.3807 0.3949 0.1329 0.034 Uiso 1 1 calc R . .
H12B H 0.3450 0.4178 0.0649 0.034 Uiso 1 1 calc R . .
C13 C 0.6665(4) 0.3437(4) 0.1333(3) 0.0269(13) Uani 1 1 d . . .
C14 C 0.5201(4) 0.3127(4) 0.1162(2) 0.0258(13) Uani 1 1 d . . .
C15 C 0.5646(4) 0.2613(3) 0.0702(2) 0.0223(12) Uani 1 1 d . . .
C16 C 0.4615(4) 0.3513(4) 0.0160(2) 0.0238(13) Uani 1 1 d . . .
C17 C 0.7205(4) 0.2585(3) 0.0569(2) 0.0236(12) Uani 1 1 d . . .
H17A H 0.7121 0.1985 0.0473 0.028 Uiso 1 1 calc R . .
H17B H 0.7732 0.2638 0.0855 0.028 Uiso 1 1 calc R . .
C18 C 0.5338(4) 0.2564(4) -0.0466(3) 0.0279(13) Uani 1 1 d . . .
H18A H 0.4806 0.2606 -0.0747 0.034 Uiso 1 1 calc R . .
H18B H 0.5475 0.1964 -0.0409 0.034 Uiso 1 1 calc R . .
C19 C 0.7880(4) 0.3662(3) 0.0015(3) 0.0236(13) Uani 1 1 d . . .
C20 C 0.6896(3) 0.2787(3) -0.0598(2) 0.0231(12) Uani 1 1 d . . .
C21 C 0.7290(4) 0.3419(4) -0.1009(2) 0.0241(12) Uani 1 1 d . . .
C22 C 0.5824(4) 0.3622(4) -0.1151(2) 0.0259(13) Uani 1 1 d . . .
C23 C 0.8454(4) 0.4543(4) -0.0729(3) 0.0267(13) Uani 1 1 d . B .
H23A H 0.8609 0.4393 -0.1117 0.032 Uiso 1 1 calc R . .
H23B H 0.8967 0.4540 -0.0426 0.032 Uiso 1 1 calc R . .
C24 C 0.6598(4) 0.4567(4) -0.1741(3) 0.0292(14) Uani 1 1 d . B .
H24A H 0.6063 0.4581 -0.2021 0.035 Uiso 1 1 calc R . .
H24B H 0.7036 0.4421 -0.1974 0.035 Uiso 1 1 calc R . .
C25 C 0.8215(4) 0.5953(4) -0.0289(3) 0.0242(13) Uani 1 1 d . B .
C26 C 0.7608(3) 0.5781(4) -0.1320(2) 0.0232(12) Uani 1 1 d . B .
C27 C 0.7421(3) 0.6697(4) -0.1112(3) 0.0245(13) Uani 1 1 d . B .
C28 C 0.6137(4) 0.5983(4) -0.1440(2) 0.0279(14) Uani 1 1 d . B .
C29 C 0.7835(4) 0.7416(4) -0.0063(3) 0.0303(14) Uani 1 1 d . B .
H29A H 0.7882 0.7928 -0.0298 0.036 Uiso 1 1 calc R . .
H29B H 0.8348 0.7369 0.0239 0.036 Uiso 1 1 calc R . .
C30 C 0.6008(4) 0.7468(4) -0.1112(3) 0.0309(14) Uani 1 1 d . B .
H30A H 0.5477 0.7459 -0.1397 0.037 Uiso 1 1 calc R . .
H30B H 0.6309 0.7981 -0.1190 0.037 Uiso 1 1 calc R . .
C31 C 0.6467(5) 0.8911(4) -0.0101(3) 0.0424(16) Uani 1 1 d . . .
H31A H 0.7030 0.9027 -0.0185 0.051 Uiso 1 1 calc R . .
H31B H 0.6052 0.9122 -0.0438 0.051 Uiso 1 1 calc R . .
C32 C 0.6346(5) 0.9310(4) 0.0480(3) 0.0474(18) Uani 1 1 d . . .
H32A H 0.6195 0.9907 0.0419 0.057 Uiso 1 1 calc R . .
H32B H 0.6859 0.9269 0.0781 0.057 Uiso 1 1 calc R . .
C33 C 0.5624(4) 0.8807(4) 0.0682(3) 0.0382(15) Uani 1 1 d . . .
H33A H 0.5077 0.8990 0.0463 0.046 Uiso 1 1 calc R . .
H33B H 0.5632 0.8867 0.1116 0.046 Uiso 1 1 calc R . .
C34 C 0.4396(4) 0.6823(4) 0.1983(3) 0.0361(15) Uani 1 1 d . . .
H34A H 0.4798 0.6960 0.2347 0.043 Uiso 1 1 calc R . .
H34B H 0.4136 0.7345 0.1808 0.043 Uiso 1 1 calc R . .
C35 C 0.3732(4) 0.6200(4) 0.2122(3) 0.0422(17) Uani 1 1 d . . .
H35A H 0.3243 0.6191 0.1798 0.051 Uiso 1 1 calc R . .
H35B H 0.3549 0.6342 0.2503 0.051 Uiso 1 1 calc R . .
C36 C 0.4198(4) 0.5343(4) 0.2169(3) 0.0313(14) Uani 1 1 d . . .
H36A H 0.4566 0.5284 0.2561 0.038 Uiso 1 1 calc R . .
H36B H 0.3801 0.4872 0.2114 0.038 Uiso 1 1 calc R . .
C37 C 0.4848(4) 0.2453(4) 0.1545(3) 0.0386(16) Uani 1 1 d . . .
H37A H 0.4887 0.2640 0.1963 0.046 Uiso 1 1 calc R . .
H37B H 0.4262 0.2324 0.1379 0.046 Uiso 1 1 calc R . .
C38 C 0.5417(5) 0.1683(4) 0.1502(3) 0.0433(17) Uani 1 1 d . . .
H38A H 0.5961 0.1750 0.1766 0.052 Uiso 1 1 calc R . .
H38B H 0.5153 0.1162 0.1611 0.052 Uiso 1 1 calc R . .
C39 C 0.5514(4) 0.1675(4) 0.0833(3) 0.0339(14) Uani 1 1 d . . .
H39A H 0.5009 0.1454 0.0577 0.041 Uiso 1 1 calc R . .
H39B H 0.5998 0.1336 0.0772 0.041 Uiso 1 1 calc R . .
C40 C 0.7108(4) 0.1888(4) -0.0800(3) 0.0312(14) Uani 1 1 d . . .
H40A H 0.7637 0.1683 -0.0566 0.037 Uiso 1 1 calc R . .
H40B H 0.6660 0.1488 -0.0760 0.037 Uiso 1 1 calc R . .
C41 C 0.7180(4) 0.2022(4) -0.1464(3) 0.0341(15) Uani 1 1 d . . .
H41A H 0.6625 0.2071 -0.1716 0.041 Uiso 1 1 calc R . .
H41B H 0.7485 0.1557 -0.1614 0.041 Uiso 1 1 calc R . .
C42 C 0.7682(4) 0.2873(4) -0.1457(3) 0.0294(14) Uani 1 1 d . . .
H42A H 0.8282 0.2785 -0.1315 0.035 Uiso 1 1 calc R . .
H42B H 0.7601 0.3131 -0.1859 0.035 Uiso 1 1 calc R . .
C43 C 0.8098(4) 0.5883(4) -0.1853(3) 0.0322(14) Uani 1 1 d . . .
H43A H 0.8520 0.5438 -0.1845 0.039 Uiso 1 1 calc R A 1
H43B H 0.7717 0.5864 -0.2241 0.039 Uiso 1 1 calc R A 1
C44 C 0.8501(11) 0.6726(8) -0.1750(7) 0.030(5) Uani 0.49(3) 1 d P B 1
H44A H 0.8629 0.6957 -0.2127 0.036 Uiso 1 1 calc R B 1
H44B H 0.9023 0.6688 -0.1456 0.036 Uiso 1 1 calc R B 1
C44' C 0.7913(16) 0.6832(10) -0.2031(10) 0.057(8) Uani 0.51(3) 1 d P B 2
C45 C 0.7843(4) 0.7298(4) -0.1500(3) 0.0356(15) Uani 1 1 d . . .
H45A H 0.8122 0.7763 -0.1257 0.043 Uiso 1 1 calc R B 1
H45B H 0.7434 0.7531 -0.1830 0.043 Uiso 1 1 calc R B 1
N1 N 0.7131(3) 0.7514(3) 0.0250(2) 0.0309(12) Uani 1 1 d . . .
N2 N 0.6395(3) 0.7461(3) 0.1011(2) 0.0291(12) Uani 1 1 d . . .
N3 N 0.5822(3) 0.7514(3) -0.0499(2) 0.0286(12) Uani 1 1 d . . .
N4 N 0.5097(3) 0.7372(3) 0.0257(2) 0.0298(12) Uani 1 1 d . . .
N5 N 0.5746(3) 0.6437(3) 0.1600(2) 0.0281(11) Uani 1 1 d . . .
N6 N 0.5565(3) 0.5050(3) 0.1785(2) 0.0247(11) Uani 1 1 d . . .
N7 N 0.4403(3) 0.6443(3) 0.0899(2) 0.0286(11) Uani 1 1 d . . .
N8 N 0.4222(3) 0.5067(3) 0.1075(2) 0.0264(11) Uani 1 1 d . . .
N9 N 0.5898(3) 0.3601(3) 0.1508(2) 0.0263(11) Uani 1 1 d . . .
N10 N 0.6531(3) 0.2868(3) 0.0861(2) 0.0225(10) Uani 1 1 d . . .
N11 N 0.4592(3) 0.3648(3) 0.0764(2) 0.0262(11) Uani 1 1 d . . .
N12 N 0.5229(3) 0.2926(3) 0.0116(2) 0.0234(10) Uani 1 1 d . . .
N13 N 0.7293(3) 0.3033(3) 0.0020(2) 0.0235(10) Uani 1 1 d . . .
N14 N 0.7888(3) 0.3906(3) -0.0570(2) 0.0263(11) Uani 1 1 d . . .
N15 N 0.5999(3) 0.2980(3) -0.0736(2) 0.0258(11) Uani 1 1 d . . .
N16 N 0.6560(3) 0.3915(3) -0.1298(2) 0.0271(11) Uani 1 1 d . . .
N17 N 0.8102(3) 0.5404(3) -0.0772(2) 0.0259(11) Uani 1 1 d . . .
N18 N 0.7792(3) 0.6697(3) -0.0464(2) 0.0296(12) Uani 1 1 d . . .
N19 N 0.6769(3) 0.5407(3) -0.1485(2) 0.0250(11) Uani 1 1 d . . .
N20 N 0.6500(3) 0.6745(3) -0.1226(2) 0.0293(12) Uani 1 1 d . . .
O1 O 0.7752(3) 0.6904(3) 0.1156(2) 0.0391(11) Uani 1 1 d . . .
O2 O 0.6922(3) 0.5587(3) 0.18992(19) 0.0330(10) Uani 1 1 d . . .
O3 O 0.7344(3) 0.3728(3) 0.15765(19) 0.0350(10) Uani 1 1 d . . .
O4 O 0.8342(2) 0.3942(3) 0.04680(17) 0.0280(9) Uani 1 1 d . . .
O5 O 0.8625(3) 0.5812(3) 0.02181(18) 0.0366(11) Uani 1 1 d . . .
O6 O 0.4514(3) 0.6878(3) -0.06891(19) 0.0376(11) Uani 1 1 d . . .
O7 O 0.3610(3) 0.5621(3) 0.01462(19) 0.0386(11) Uani 1 1 d . . .
O8 O 0.4135(3) 0.3833(3) -0.02641(19) 0.0306(9) Uani 1 1 d . . .
O9 O 0.5112(3) 0.3887(3) -0.1368(2) 0.0387(11) Uani 1 1 d . . .
O10 O 0.5377(3) 0.5859(3) -0.16033(19) 0.0328(10) Uani 1 1 d . . .

loop_
_atom_site_aniso_label
_atom_site_aniso_U_11
_atom_site_aniso_U_22
_atom_site_aniso_U_33
_atom_site_aniso_U_23
_atom_site_aniso_U_13
_atom_site_aniso_U_12
O1W 0.076(4) 0.076(4) 0.105(5) -0.005(4) 0.030(4) 0.006(3)
O2W 0.202(11) 0.119(7) 0.166(9) -0.004(7) 0.076(8) -0.012(8)
O3W 0.134(7) 0.218(11) 0.077(5) -0.009(6) 0.014(5) -0.085(8)
Rb1 0.0363(4) 0.0426(4) 0.0440(4) -0.0013(3) 0.0074(3) -0.0018(3)
Rb2 0.0456(4) 0.0438(4) 0.0448(4) 0.0028(3) 0.0075(3) 0.0022(3)
Zn1 0.0351(4) 0.0328(4) 0.0436(4) 0.0038(3) 0.0107(3) 0.0005(3)
Cl1 0.0421(10) 0.0377(9) 0.0484(9) -0.0087(7) 0.0044(8) -0.0060(8)
Cl2 0.0531(11) 0.0372(9) 0.0504(10) -0.0072(8) 0.0137(8) -0.0117(8)
Cl3 0.0715(13) 0.0582(12) 0.0595(11) 0.0274(10) 0.0099(10) -0.0048(11)
Cl4 0.0417(11) 0.0632(13) 0.0970(16) 0.0084(12) 0.0215(11) 0.0135(10)
C1 0.029(4) 0.028(3) 0.031(3) 0.000(2) 0.006(3) -0.005(3)
C2 0.036(4) 0.021(3) 0.037(3) -0.001(3) 0.005(3) 0.003(3)
C3 0.033(3) 0.024(3) 0.035(3) -0.001(3) 0.012(3) 0.001(3)
C4 0.027(3) 0.023(3) 0.036(3) 0.002(3) 0.003(3) 0.006(3)
C5 0.027(3) 0.033(4) 0.031(3) -0.007(3) 0.004(3) -0.002(3)
C6 0.020(3) 0.028(3) 0.031(3) 0.000(2) -0.001(3) 0.005(2)
C7 0.020(3) 0.044(4) 0.014(3) -0.005(2) 0.004(2) -0.003(3)
C8 0.027(3) 0.031(3) 0.030(3) -0.005(3) 0.009(3) 0.004(3)
C9 0.023(3) 0.026(3) 0.022(3) 0.000(2) 0.003(2) 0.002(2)
C10 0.025(3) 0.033(4) 0.028(3) -0.004(3) 0.009(3) 0.003(3)
C11 0.028(3) 0.033(3) 0.024(3) 0.006(2) 0.007(3) 0.001(3)
C12 0.019(3) 0.035(3) 0.030(3) -0.004(3) 0.004(3) -0.012(3)
C13 0.033(4) 0.026(3) 0.022(3) 0.003(2) 0.004(3) 0.007(3)
C14 0.025(3) 0.024(3) 0.028(3) 0.000(2) 0.004(3) -0.006(3)
C15 0.024(3) 0.018(3) 0.026(3) -0.004(2) 0.007(2) -0.002(2)
C16 0.026(3) 0.024(3) 0.025(3) -0.003(2) 0.016(3) -0.010(3)
C17 0.024(3) 0.016(3) 0.030(3) 0.001(2) 0.002(3) 0.000(2)
C18 0.022(3) 0.030(3) 0.030(3) -0.004(3) 0.000(3) -0.007(3)
C19 0.025(3) 0.024(3) 0.024(3) -0.001(2) 0.009(3) 0.009(3)
C20 0.024(3) 0.023(3) 0.023(3) -0.003(2) 0.004(2) -0.001(2)
C21 0.024(3) 0.023(3) 0.027(3) -0.002(2) 0.009(3) -0.001(2)
C22 0.024(3) 0.032(3) 0.021(3) -0.004(2) 0.002(3) 0.000(3)
C23 0.022(3) 0.030(3) 0.028(3) 0.002(2) 0.005(3) -0.002(3)
C24 0.028(3) 0.034(3) 0.025(3) 0.003(3) 0.004(3) 0.004(3)
C25 0.025(3) 0.023(3) 0.026(3) -0.002(2) 0.009(3) -0.007(3)
C26 0.020(3) 0.028(3) 0.021(3) 0.004(2) 0.001(2) 0.000(2)
C27 0.016(3) 0.028(3) 0.027(3) 0.006(2) -0.001(2) 0.000(2)
C28 0.034(4) 0.032(3) 0.019(3) 0.002(2) 0.010(3) 0.003(3)
C29 0.022(3) 0.027(3) 0.041(4) 0.000(3) 0.003(3) -0.011(3)
C30 0.030(3) 0.025(3) 0.035(3) 0.007(3) 0.000(3) 0.006(3)
C31 0.044(4) 0.026(3) 0.056(4) 0.004(3) 0.007(3) 0.010(3)
C32 0.056(5) 0.028(4) 0.059(4) -0.002(3) 0.011(4) 0.004(3)
C33 0.042(4) 0.028(3) 0.044(4) -0.005(3) 0.006(3) 0.010(3)
C34 0.040(4) 0.035(4) 0.038(3) -0.005(3) 0.018(3) 0.004(3)
C35 0.043(4) 0.050(4) 0.037(4) -0.011(3) 0.014(3) 0.006(3)
C36 0.031(4) 0.039(4) 0.024(3) -0.008(3) 0.006(3) -0.004(3)
C37 0.033(4) 0.045(4) 0.040(4) 0.004(3) 0.014(3) -0.002(3)
C38 0.049(4) 0.036(4) 0.046(4) 0.016(3) 0.013(3) -0.005(3)
C39 0.034(4) 0.028(3) 0.041(3) 0.002(3) 0.011(3) 0.004(3)
C40 0.025(3) 0.029(3) 0.038(3) 0.003(3) 0.003(3) 0.002(3)
C41 0.037(4) 0.033(4) 0.030(3) -0.011(3) 0.000(3) 0.004(3)
C42 0.028(3) 0.031(3) 0.032(3) -0.005(3) 0.010(3) 0.006(3)
C43 0.033(3) 0.040(4) 0.024(3) 0.009(3) 0.007(3) 0.006(3)
C44 0.023(10) 0.034(8) 0.033(8) 0.010(6) 0.006(7) -0.001(6)
C44' 0.073(18) 0.039(9) 0.068(13) -0.002(8) 0.039(13) -0.011(9)
C45 0.026(3) 0.037(4) 0.044(4) 0.009(3) 0.008(3) -0.002(3)
N1 0.020(3) 0.036(3) 0.038(3) 0.008(2) 0.008(2) 0.004(2)
N2 0.024(3) 0.036(3) 0.026(3) 0.003(2) 0.001(2) 0.007(2)
N3 0.026(3) 0.031(3) 0.029(3) 0.001(2) 0.005(2) 0.000(2)
N4 0.022(3) 0.039(3) 0.028(3) -0.007(2) 0.004(2) 0.000(2)
N5 0.023(3) 0.032(3) 0.028(3) -0.002(2) 0.002(2) 0.002(2)
N6 0.017(3) 0.032(3) 0.026(2) 0.002(2) 0.003(2) 0.004(2)
N7 0.032(3) 0.027(3) 0.027(3) 0.003(2) 0.006(2) 0.002(2)
N8 0.026(3) 0.027(3) 0.024(2) -0.002(2) -0.001(2) 0.006(2)
N9 0.023(3) 0.031(3) 0.024(2) -0.006(2) -0.001(2) -0.005(2)
N10 0.015(2) 0.025(3) 0.029(2) -0.003(2) 0.006(2) 0.002(2)
N11 0.016(3) 0.028(3) 0.034(3) 0.002(2) 0.001(2) 0.008(2)
N12 0.023(3) 0.027(3) 0.021(2) -0.0013(19) 0.003(2) -0.003(2)
N13 0.025(3) 0.024(3) 0.022(2) 0.0029(19) 0.005(2) -0.003(2)
N14 0.022(3) 0.029(3) 0.026(3) -0.002(2) -0.001(2) -0.002(2)
N15 0.023(3) 0.030(3) 0.025(2) 0.003(2) 0.004(2) -0.001(2)
N16 0.028(3) 0.028(3) 0.025(2) 0.006(2) 0.003(2) 0.004(2)
N17 0.025(3) 0.025(3) 0.028(3) 0.001(2) 0.003(2) -0.002(2)
N18 0.032(3) 0.024(3) 0.030(3) 0.000(2) -0.002(2) -0.001(2)
N19 0.023(3) 0.026(3) 0.026(3) -0.003(2) 0.004(2) -0.001(2)
N20 0.021(3) 0.037(3) 0.030(3) -0.001(2) 0.005(2) 0.004(2)
O1 0.024(2) 0.052(3) 0.040(2) 0.015(2) 0.001(2) 0.005(2)
O2 0.023(2) 0.041(3) 0.036(2) 0.0047(19) 0.0066(19) 0.0030(19)
O3 0.022(2) 0.046(3) 0.036(2) -0.014(2) 0.0029(19) -0.004(2)
O4 0.033(2) 0.028(2) 0.022(2) -0.0041(17) 0.0004(18) -0.0056(18)
O5 0.041(3) 0.036(3) 0.028(2) -0.0006(19) -0.007(2) 0.002(2)
O6 0.030(3) 0.049(3) 0.032(2) -0.003(2) 0.002(2) -0.004(2)
O7 0.039(3) 0.041(3) 0.031(2) -0.0011(19) -0.007(2) 0.004(2)
O8 0.028(2) 0.033(2) 0.033(2) 0.0015(19) 0.0090(19) 0.0005(19)
O9 0.026(2) 0.047(3) 0.043(2) 0.010(2) 0.004(2) 0.006(2)
O10 0.021(2) 0.037(2) 0.040(2) -0.005(2) 0.004(2) -0.0019(19)

loop_
_atom_type_symbol
_atom_type_description
_atom_type_scat_dispersion_real
_atom_type_scat_dispersion_imag
_atom_type_scat_source
C C 0.0033 0.0016 'International Tables Vol C Tables 4.2.6.8 and 6.1.1.4'
H H 0.0000 0.0000 'International Tables Vol C Tables 4.2.6.8 and 6.1.1.4'
N N 0.0061 0.0033 'International Tables Vol C Tables 4.2.6.8 and 6.1.1.4'
O O 0.0106 0.0060 'International Tables Vol C Tables 4.2.6.8 and 6.1.1.4'
Rb Rb -0.9393 2.9676 'International Tables Vol C Tables 4.2.6.8 and 6.1.1.4'
Zn Zn 0.2839 1.4301 'International Tables Vol C Tables 4.2.6.8 and 6.1.1.4'
Cl Cl 0.1484 0.1585 'International Tables Vol C Tables 4.2.6.8 and 6.1.1.4'

loop_
_geom_angle_atom_site_label_1
_geom_angle_atom_site_label_2
_geom_angle_atom_site_label_3
_geom_angle
_geom_angle_site_symmetry_1
_geom_angle_site_symmetry_3
O2 Rb1 O4 118.21(12) . .
O2 Rb1 O3 64.99(12) . .
O4 Rb1 O3 66.10(11) . .
O2 Rb1 O1 64.37(12) . .
O4 Rb1 O1 118.38(12) . .
O3 Rb1 O1 121.98(12) . .
O2 Rb1 O5 118.45(12) . .
O4 Rb1 O5 61.90(11) . .
O3 Rb1 O5 120.21(12) . .
O1 Rb1 O5 65.49(12) . .
O2 Rb1 Cl3 124.22(9) . 4_565
O4 Rb1 Cl3 91.27(8) . 4_565
O3 Rb1 Cl3 90.72(10) . 4_565
O1 Rb1 Cl3 141.88(9) . 4_565
O5 Rb1 Cl3 117.17(9) . 4_565
O2 Rb1 Cl2 84.34(9) . 4_565
O4 Rb1 Cl2 152.42(9) . 4_565
O3 Rb1 Cl2 116.27(9) . 4_565
O1 Rb1 Cl2 84.70(9) . 4_565
O5 Rb1 Cl2 123.51(9) . 4_565
Cl3 Rb1 Cl2 61.72(4) 4_565 4_565
O8 Rb2 O6 119.38(12) . .
O8 Rb2 O9 66.16(12) . .
O6 Rb2 O9 119.89(13) . .
O8 Rb2 O7 65.39(12) . .
O6 Rb2 O7 66.61(12) . .
O9 Rb2 O7 124.81(12) . .
O8 Rb2 O10 119.91(12) . .
O6 Rb2 O10 63.41(12) . .
O9 Rb2 O10 64.79(12) . .
O7 Rb2 O10 122.77(12) . .
O8 Rb2 O1W 169.49(13) . .
O6 Rb2 O1W 63.58(13) . .
O9 Rb2 O1W 103.44(13) . .
O7 Rb2 O1W 122.96(14) . .
O10 Rb2 O1W 51.08(13) . .
O8 Rb2 Cl4 94.28(9) . 3_445
O6 Rb2 Cl4 130.65(10) . 3_445
O9 Rb2 Cl4 105.93(10) . 3_445
O7 Rb2 Cl4 102.44(10) . 3_445
O10 Rb2 Cl4 130.94(9) . 3_445
O1W Rb2 Cl4 90.04(11) . 3_445
Cl1 Zn1 Cl3 112.42(8) . .
Cl1 Zn1 Cl4 108.56(8) . .
Cl3 Zn1 Cl4 110.27(9) . .
Cl1 Zn1 Cl2 105.88(7) . .
Cl3 Zn1 Cl2 105.28(8) . .
Cl4 Zn1 Cl2 114.42(8) . .
Zn1 Cl2 Rb1 93.90(6) . 4_464
Zn1 Cl3 Rb1 99.10(7) . 4_464
Zn1 Cl4 Rb2 138.25(9) . 3
O1 C1 N2 126.6(5) . .
O1 C1 N1 125.1(6) . .
N2 C1 N1 108.2(5) . .
N3 C2 N1 115.1(5) . .
N3 C2 C31 115.3(5) . .
N1 C2 C31 113.0(5) . .
N3 C2 C3 103.0(5) . .
N1 C2 C3 103.2(5) . .
C31 C2 C3 105.3(5) . .
N4 C3 N2 113.4(5) . .
N4 C3 C33 116.5(5) . .
N2 C3 C33 112.3(5) . .
N4 C3 C2 103.4(4) . .
N2 C3 C2 103.3(5) . .
C33 C3 C2 106.3(5) . .
O6 C4 N4 125.5(6) . .
O6 C4 N3 125.9(6) . .
N4 C4 N3 108.6(5) . .
N2 C5 N5 115.2(5) . .
N4 C6 N7 115.3(5) . .
O2 C7 N6 126.0(6) . .
O2 C7 N5 124.6(6) . .
N6 C7 N5 109.4(5) . .
N7 C8 N5 114.2(5) . .
N7 C8 C34 113.1(5) . .
N5 C8 C34 115.2(5) . .
N7 C8 C9 104.0(5) . .
N5 C8 C9 103.6(5) . .
C34 C8 C9 104.9(5) . .
N6 C9 N8 113.4(5) . .
N6 C9 C36 116.9(5) . .
N8 C9 C36 112.2(5) . .
N6 C9 C8 103.7(5) . .
N8 C9 C8 102.3(4) . .
C36 C9 C8 106.6(5) . .
O7 C10 N8 127.1(6) . .
O7 C10 N7 125.2(6) . .
N8 C10 N7 107.6(5) . .
N6 C11 N9 115.8(5) . .
N11 C12 N8 113.9(5) . .
O3 C13 N10 126.6(5) . .
O3 C13 N9 125.2(5) . .
N10 C13 N9 108.1(5) . .
N11 C14 N9 114.3(5) . .
N11 C14 C37 117.2(5) . .
N9 C14 C37 112.5(5) . .
N11 C14 C15 102.9(4) . .
N9 C14 C15 102.5(4) . .
C37 C14 C15 105.3(5) . .
N12 C15 N10 113.8(4) . .
N12 C15 C39 116.4(5) . .
N10 C15 C39 112.3(5) . .
N12 C15 C14 103.0(4) . .
N10 C15 C14 103.4(4) . .
C39 C15 C14 106.1(5) . .
O8 C16 N12 126.1(5) . .
O8 C16 N11 125.3(5) . .
N12 C16 N11 108.5(5) . .
N10 C17 N13 115.5(5) . .
N12 C18 N15 113.6(4) . .
O4 C19 N14 125.7(5) . .
O4 C19 N13 124.9(5) . .
N14 C19 N13 109.4(5) . .
N15 C20 N13 113.4(4) . .
N15 C20 C40 113.0(5) . .
N13 C20 C40 115.8(5) . .
N15 C20 C21 103.3(4) . .
N13 C20 C21 103.4(4) . .
C40 C20 C21 106.2(4) . .
N16 C21 N14 113.6(5) . .
N16 C21 C42 113.6(4) . .
N14 C21 C42 115.7(5) . .
N16 C21 C20 102.9(4) . .
N14 C21 C20 102.9(4) . .
C42 C21 C20 106.4(4) . .
O9 C22 N16 125.2(5) . .
O9 C22 N15 125.7(5) . .
N16 C22 N15 109.1(5) . .
N14 C23 N17 114.0(5) . .
N16 C24 N19 114.0(5) . .
O5 C25 N17 126.2(5) . .
O5 C25 N18 125.2(5) . .
N17 C25 N18 108.7(5) . .
N17 C26 N19 113.0(4) . .
N17 C26 C43 114.3(5) . .
N19 C26 C43 114.7(4) . .
N17 C26 C27 103.3(4) . .
N19 C26 C27 103.4(4) . .
C43 C26 C27 106.6(4) . .
N20 C27 N18 113.5(5) . .
N20 C27 C45 114.1(5) . .
N18 C27 C45 114.7(5) . .
N20 C27 C26 103.7(4) . .
N18 C27 C26 103.1(4) . .
C45 C27 C26 106.0(5) . .
O10 C28 N20 125.4(6) . .
O10 C28 N19 125.5(6) . .
N20 C28 N19 108.8(5) . .
N18 C29 N1 115.5(5) . .
N20 C30 N3 114.6(5) . .
C32 C31 C2 104.5(6) . .
C31 C32 C33 105.0(6) . .
C32 C33 C3 102.8(5) . .
C35 C34 C8 103.6(5) . .
C34 C35 C36 103.2(5) . .
C9 C36 C35 103.7(5) . .
C38 C37 C14 103.3(5) . .
C39 C38 C37 103.3(5) . .
C38 C39 C15 102.8(5) . .
C41 C40 C20 102.5(5) . .
C40 C41 C42 103.7(5) . .
C21 C42 C41 102.5(5) . .
C44 C43 C26 103.9(6) . .
C44 C43 C44' 40.5(7) . .
C26 C43 C44' 101.2(7) . .
C43 C44 C45 105.5(10) . .
C45 C44' C43 108.7(13) . .
C44' C45 C27 105.4(8) . .
C44' C45 C44 41.1(9) . .
C27 C45 C44 104.1(6) . .
C1 N1 C29 122.8(5) . .
C1 N1 C2 113.0(5) . .
C29 N1 C2 124.2(5) . .
C1 N2 C5 122.1(5) . .
C1 N2 C3 112.2(5) . .
C5 N2 C3 125.5(5) . .
C4 N3 C2 112.6(5) . .
C4 N3 C30 123.0(5) . .
C2 N3 C30 124.1(5) . .
C4 N4 C6 122.3(5) . .
C4 N4 C3 111.7(5) . .
C6 N4 C3 124.1(5) . .
C7 N5 C5 122.4(5) . .
C7 N5 C8 111.1(5) . .
C5 N5 C8 126.0(5) . .
C7 N6 C11 121.7(5) . .
C7 N6 C9 112.1(5) . .
C11 N6 C9 125.8(5) . .
C10 N7 C8 112.7(5) . .
C10 N7 C6 121.6(5) . .
C8 N7 C6 125.6(5) . .
C10 N8 C12 122.4(5) . .
C10 N8 C9 113.3(5) . .
C12 N8 C9 124.3(5) . .
C13 N9 C11 122.8(5) . .
C13 N9 C14 113.4(5) . .
C11 N9 C14 123.8(5) . .
C13 N10 C17 121.6(5) . .
C13 N10 C15 112.6(5) . .
C17 N10 C15 125.9(4) . .
C16 N11 C14 112.6(5) . .
C16 N11 C12 121.7(5) . .
C14 N11 C12 125.3(5) . .
C16 N12 C15 112.9(4) . .
C16 N12 C18 121.9(5) . .
C15 N12 C18 124.4(5) . .
C19 N13 C17 121.9(4) . .
C19 N13 C20 111.8(4) . .
C17 N13 C20 125.4(4) . .
C19 N14 C23 122.9(5) . .
C19 N14 C21 112.4(5) . .
C23 N14 C21 124.7(5) . .
C22 N15 C20 112.2(5) . .
C22 N15 C18 122.1(5) . .
C20 N15 C18 125.7(5) . .
C22 N16 C24 123.4(5) . .
C22 N16 C21 112.3(5) . .
C24 N16 C21 124.0(5) . .
C25 N17 C23 122.2(5) . .
C25 N17 C26 112.5(5) . .
C23 N17 C26 125.3(5) . .
C25 N18 C29 121.6(5) . .
C25 N18 C27 112.2(5) . .
C29 N18 C27 125.6(5) . .
C28 N19 C24 122.5(5) . .
C28 N19 C26 112.1(5) . .
C24 N19 C26 125.0(5) . .
C28 N20 C30 122.5(5) . .
C28 N20 C27 111.8(5) . .
C30 N20 C27 125.6(5) . .
C1 O1 Rb1 139.3(4) . .
C7 O2 Rb1 145.8(4) . .
C13 O3 Rb1 139.0(4) . .
C19 O4 Rb1 143.5(4) . .
C25 O5 Rb1 141.8(4) . .
C4 O6 Rb2 140.7(4) . .
C10 O7 Rb2 136.0(4) . .
C16 O8 Rb2 144.8(4) . .
C22 O9 Rb2 138.4(4) . .
C28 O10 Rb2 138.9(4) . .

loop_
_geom_bond_atom_site_label_1
_geom_bond_atom_site_label_2
_geom_bond_distance
_geom_bond_site_symmetry_2
O1W Rb2 3.541(7) .
Rb1 O2 2.856(4) .
Rb1 O4 2.917(4) .
Rb1 O3 2.925(4) .
Rb1 O1 2.944(5) .
Rb1 O5 2.983(4) .
Rb1 Cl3 3.459(2) 4_565
Rb1 Cl2 3.635(2) 4_565
Rb2 O8 2.797(4) .
Rb2 O6 2.911(5) .
Rb2 O9 2.949(5) .
Rb2 O7 2.959(4) .
Rb2 O10 2.983(4) .
Rb2 Cl4 3.593(2) 3_445
Zn1 Cl1 2.2639(19) .
Zn1 Cl3 2.2786(19) .
Zn1 Cl4 2.288(2) .
Zn1 Cl2 2.3032(18) .
Cl2 Rb1 3.635(2) 4_464
Cl3 Rb1 3.459(2) 4_464
Cl4 Rb2 3.593(2) 3
C1 O1 1.216(7) .
C1 N2 1.376(8) .
C1 N1 1.375(8) .
C2 N3 1.439(8) .
C2 N1 1.459(8) .
C2 C31 1.542(9) .
C2 C3 1.556(9) .
C3 N4 1.447(7) .
C3 N2 1.474(7) .
C3 C33 1.526(8) .
C4 O6 1.210(7) .
C4 N4 1.366(8) .
C4 N3 1.366(8) .
C5 N2 1.434(8) .
C5 N5 1.432(8) .
C6 N4 1.434(8) .
C6 N7 1.456(8) .
C7 O2 1.224(7) .
C7 N6 1.362(7) .
C7 N5 1.386(8) .
C8 N7 1.440(8) .
C8 N5 1.456(8) .
C8 C34 1.544(8) .
C8 C9 1.557(8) .
C9 N6 1.449(7) .
C9 N8 1.473(7) .
C9 C36 1.520(8) .
C10 O7 1.212(7) .
C10 N8 1.359(8) .
C10 N7 1.393(8) .
C11 N6 1.434(7) .
C11 N9 1.445(7) .
C12 N11 1.451(8) .
C12 N8 1.456(7) .
C13 O3 1.218(7) .
C13 N10 1.368(7) .
C13 N9 1.377(8) .
C14 N11 1.451(7) .
C14 N9 1.450(7) .
C14 C37 1.527(8) .
C14 C15 1.570(8) .
C15 N12 1.446(7) .
C15 N10 1.458(7) .
C15 C39 1.522(8) .
C16 O8 1.219(7) .
C16 N12 1.365(7) .
C16 N11 1.369(7) .
C17 N10 1.426(7) .
C17 N13 1.441(7) .
C18 N12 1.453(7) .
C18 N15 1.460(7) .
C19 O4 1.227(7) .
C19 N14 1.361(7) .
C19 N13 1.364(7) .
C20 N15 1.450(7) .
C20 N13 1.465(7) .
C20 C40 1.537(8) .
C20 C21 1.557(8) .
C21 N16 1.457(7) .
C21 N14 1.461(7) .
C21 C42 1.532(8) .
C22 O9 1.231(7) .
C22 N16 1.358(7) .
C22 N15 1.365(7) .
C23 N14 1.435(7) .
C23 N17 1.461(8) .
C24 N16 1.432(7) .
C24 N19 1.443(8) .
C25 O5 1.225(7) .
C25 N17 1.368(7) .
C25 N18 1.371(7) .
C26 N17 1.460(7) .
C26 N19 1.456(7) .
C26 C43 1.542(8) .
C26 C27 1.555(8) .
C27 N20 1.457(7) .
C27 N18 1.464(7) .
C27 C45 1.516(8) .
C28 O10 1.225(7) .
C28 N20 1.377(8) .
C28 N19 1.375(8) .
C29 N18 1.434(8) .
C29 N1 1.435(8) .
C30 N20 1.431(8) .
C30 N3 1.449(8) .
C31 C32 1.481(10) .
C32 C33 1.534(10) .
C34 C35 1.516(10) .
C35 C36 1.532(9) .
C37 C38 1.527(10) .
C38 C39 1.526(9) .
C40 C41 1.519(9) .
C41 C42 1.557(8) .
C43 C44 1.474(14) .
C43 C44' 1.557(19) .
C44 C45 1.559(15) .
C44' C45 1.412(17) .
